data_7209283
loop_
_publ_author_name
'Zhang, Zhe'
'Ma, Jian-Fang'
'Liu, Ying-Ying'
'Kan, Wei-Qiu'
'Yang, Jin'

_publ_section_title
;
 2D and 3D coordination polymers constructed by a novel
 hexakis(1,2,4-triazol-ylmethy1)benzene ligand and different carboxylate
 anions: syntheses, structures, and luminescent properties
;
_journal_issue 10
_journal_name_full CrystEngComm
_journal_page_first 2009
_journal_paper_doi 10.1039/c3ce26874h
_journal_volume 15
_journal_year 2013
_chemical_formula_moiety 'C14 H23 N9 O11 S Zn1.50'
_chemical_formula_sum 'C14 H23 N9 O11 S Zn1.5'
_chemical_formula_weight 623.53
_chemical_name_systematic
;
?
;
_space_group_IT_number 2
_symmetry_cell_setting triclinic
_symmetry_space_group_name_Hall '-P 1'
_symmetry_space_group_name_H-M 'P -1'
_atom_sites_solution_hydrogens geom
_atom_sites_solution_primary direct
_atom_sites_solution_secondary difmap
_audit_creation_method SHELXL-97
_cell_angle_alpha 77.708(4)
_cell_angle_beta 76.629(4)
_cell_angle_gamma 76.378(4)
_cell_formula_units_Z 2
_cell_length_a 8.9100(4)
_cell_length_b 12.0070(5)
_cell_length_c 12.5260(5)
_cell_measurement_reflns_used 3681
_cell_measurement_temperature 293(2)
_cell_measurement_theta_max 29.2074
_cell_measurement_theta_min 3.1824
_cell_volume 1249.15(10)
_computing_cell_refinement CrysAlis
_computing_data_collection 'CrysAlis (Oxford Diffraction, 2006)'
_computing_data_reduction CrysAlis
_computing_structure_refinement 'SHELXL-97 (Sheldrick, 1997)'
_computing_structure_solution 'SHELXS-97 (Sheldrick, 1997)'
_diffrn_ambient_temperature 293(2)
_diffrn_detector_area_resol_mean 10.0
_diffrn_measured_fraction_theta_full 0.993
_diffrn_measured_fraction_theta_max 0.993
_diffrn_measurement_device_type 'Oxford Diffraction Gemini R Ultra'
_diffrn_measurement_method '\w scan'
_diffrn_radiation_monochromator graphite
_diffrn_radiation_source 'fine-focus sealed tube'
_diffrn_radiation_type MoK\a
_diffrn_radiation_wavelength 0.71069
_diffrn_reflns_av_R_equivalents 0.0267
_diffrn_reflns_av_sigmaI/netI 0.0486
_diffrn_reflns_limit_h_max 9
_diffrn_reflns_limit_h_min -10
_diffrn_reflns_limit_k_max 14
_diffrn_reflns_limit_k_min -11
_diffrn_reflns_limit_l_max 15
_diffrn_reflns_limit_l_min -14
_diffrn_reflns_number 7909
_diffrn_reflns_theta_full 25.00
_diffrn_reflns_theta_max 25.34
_diffrn_reflns_theta_min 3.19
_exptl_absorpt_coefficient_mu 1.606
_exptl_absorpt_correction_T_max 0.8306
_exptl_absorpt_correction_T_min 0.6358
_exptl_absorpt_correction_type multi-scan
_exptl_absorpt_process_details
;
CrysAlis (Oxford Diffraction, 2006)
;
_exptl_crystal_colour yellow
_exptl_crystal_density_diffrn 1.658
_exptl_crystal_density_method 'not measured'
_exptl_crystal_description block
_exptl_crystal_F_000 638
_exptl_crystal_size_max 0.31
_exptl_crystal_size_mid 0.15
_exptl_crystal_size_min 0.12
_refine_diff_density_max 0.815
_refine_diff_density_min -0.467
_refine_diff_density_rms 0.106
_refine_ls_extinction_method none
_refine_ls_goodness_of_fit_ref 1.057
_refine_ls_hydrogen_treatment constr
_refine_ls_matrix_type full
_refine_ls_number_parameters 349
_refine_ls_number_reflns 4555
_refine_ls_number_restraints 6
_refine_ls_restrained_S_all 1.059
_refine_ls_R_factor_all 0.0605
_refine_ls_R_factor_gt 0.0475
_refine_ls_shift/su_max 0.000
_refine_ls_shift/su_mean 0.000
_refine_ls_structure_factor_coef Fsqd
_refine_ls_weighting_details 'calc w=1/[\s^2^(Fo^2^)+(0.0788P)^2^+2.0815P] where P=(Fo^2^+2Fc^2^)/3'
_refine_ls_weighting_scheme calc
_refine_ls_wR_factor_gt 0.1382
_refine_ls_wR_factor_ref 0.1495
_reflns_number_gt 3749
_reflns_number_total 4555
_reflns_threshold_expression >2\s(I)
_cod_data_source_file c3ce26874h.txt
_cod_data_source_block Compound-2
_cod_depositor_comments
;
The following automatic conversions were performed:

'_symmetry_cell_setting' value 'Triclinic' changed to 'triclinic'
according to /home/saulius/struct/CIF-dictionaries/cif_core.dic
dictionary named 'cif_core.dic' version 2.4.2 from 2011-04-26.

Automatic conversion script
Id: cif_fix_values 1891 2012-01-12 08:04:46Z andrius 
;
_cod_original_cell_volume 1249.15(9)
_cod_original_sg_symbol_Hall -p1
_cod_original_sg_symbol_H-M p-1
_cod_original_formula_sum 'C14 H23 N9 O11 S Zn1.50'
_cod_database_code 7209283

loop_
_symmetry_equiv_pos_as_xyz
'x, y, z'
'-x, -y, -z'

loop_
_atom_site_label
_atom_site_type_symbol
_atom_site_fract_x
_atom_site_fract_y
_atom_site_fract_z
_atom_site_U_iso_or_equiv
_atom_site_adp_type
_atom_site_occupancy
_atom_site_symmetry_multiplicity
_atom_site_calc_flag
_atom_site_refinement_flags
Zn1 Zn 0.28638(6) -0.25325(4) -0.09607(4) 0.02846(18) Uani 1 1 d .
Zn2 Zn 0.0000 0.0000 0.0000 0.0246(2) Uani 1 2 d S
S1 S -0.05323(13) -0.20020(10) -0.14001(9) 0.0285(3) Uani 1 1 d .
C1 C -0.0017(5) -0.5099(4) 0.3908(3) 0.0251(9) Uani 1 1 d .
C2 C -0.0870(5) -0.4103(4) 0.4346(3) 0.0241(9) Uani 1 1 d .
C3 C -0.0831(5) -0.3995(3) 0.5431(3) 0.0234(9) Uani 1 1 d .
C4 C -0.0018(5) -0.5187(4) 0.2719(3) 0.0291(10) Uani 1 1 d .
H4A H 0.0204 -0.5999 0.2641 0.035 Uiso 1 1 calc R
H4B H -0.1053 -0.4840 0.2549 0.035 Uiso 1 1 calc R
C5 C 0.1083(6) -0.4054(4) 0.0898(4) 0.0339(10) Uani 1 1 d .
H5 H 0.0232 -0.3953 0.0551 0.041 Uiso 1 1 calc R
C6 C 0.3269(6) -0.4033(5) 0.1255(4) 0.0479(14) Uani 1 1 d .
H6 H 0.4272 -0.3888 0.1178 0.057 Uiso 1 1 calc R
C7 C -0.1870(5) -0.3155(4) 0.3655(4) 0.0310(10) Uani 1 1 d .
H7A H -0.2337 -0.3507 0.3217 0.037 Uiso 1 1 calc R
H7B H -0.2716 -0.2736 0.4148 0.037 Uiso 1 1 calc R
C8 C -0.1193(6) -0.1722(4) 0.1942(4) 0.0362(11) Uani 1 1 d .
H8 H -0.1989 -0.1765 0.1594 0.043 Uiso 1 1 calc R
C9 C 0.0723(8) -0.1276(5) 0.2306(5) 0.0551(16) Uani 1 1 d .
H9 H 0.1572 -0.0926 0.2245 0.066 Uiso 1 1 calc R
C10 C -0.1698(5) -0.2883(4) 0.5869(4) 0.0291(10) Uani 1 1 d .
H10A H -0.1099 -0.2709 0.6348 0.035 Uiso 1 1 calc R
H10B H -0.1765 -0.2246 0.5247 0.035 Uiso 1 1 calc R
C11 C -0.3942(5) -0.2758(4) 0.7513(4) 0.0295(10) Uani 1 1 d .
H11 H -0.3444 -0.2542 0.7991 0.035 Uiso 1 1 calc R
C12 C -0.5595(6) -0.3218(5) 0.6812(4) 0.0467(14) Uani 1 1 d .
H12 H -0.6529 -0.3385 0.6734 0.056 Uiso 1 1 calc R
C13 C 0.3853(5) -0.1026(4) -0.0282(3) 0.0266(9) Uani 1 1 d .
C14 C 0.4281(5) -0.0004(4) -0.0035(4) 0.0306(10) Uani 1 1 d .
H14 H 0.3504 0.0652 0.0075 0.037 Uiso 1 1 calc R
N1 N 0.2420(5) -0.3672(3) 0.0436(3) 0.0326(9) Uani 1 1 d .
N2 N 0.1161(4) -0.4597(3) 0.1923(3) 0.0275(8) Uani 1 1 d .
N3 N 0.2564(6) -0.4602(4) 0.2162(4) 0.0523(12) Uani 1 1 d .
N4 N -0.0159(4) -0.1037(3) 0.1530(3) 0.0277(8) Uani 1 1 d .
N5 N -0.0944(4) -0.2334(3) 0.2908(3) 0.0286(8) Uani 1 1 d .
N6 N 0.0284(6) -0.2057(4) 0.3173(4) 0.0588(14) Uani 1 1 d .
N7 N -0.5418(4) -0.2907(3) 0.7747(3) 0.0319(9) Uani 1 1 d .
N8 N -0.3286(4) -0.2962(3) 0.6495(3) 0.0275(8) Uani 1 1 d .
N9 N -0.4337(5) -0.3262(4) 0.6028(3) 0.0466(11) Uani 1 1 d .
O1 O 0.1183(4) -0.2393(4) -0.1797(3) 0.0486(10) Uani 1 1 d .
O2 O -0.0732(4) -0.1314(3) -0.0526(2) 0.0331(7) Uani 1 1 d .
O3 O -0.1251(4) -0.3011(3) -0.0955(3) 0.0460(9) Uani 1 1 d .
O4 O -0.1217(5) -0.1314(4) -0.2337(3) 0.0555(10) Uani 1 1 d .
O5 O 0.2486(4) -0.0914(3) -0.0526(3) 0.0311(7) Uani 1 1 d .
O6 O 0.4786(4) -0.1972(3) -0.0287(3) 0.0373(8) Uani 1 1 d .
O1W O -0.2949(6) -0.3587(5) 0.1256(4) 0.0820(15) Uani 1 1 d .
O2W O -0.5179(9) -0.2161(8) 0.2634(7) 0.147(3) Uani 1 1 d .
O3W O 0.1063(10) -0.0758(9) -0.4323(6) 0.157(3) Uani 1 1 d .
O4W O -0.7522(14) -0.2848(11) 0.4711(9) 0.101(4) Uani 0.50 1 d P
O5W O -0.6095(18) -0.0032(10) 0.3176(14) 0.126(5) Uani 0.50 1 d P
O6W O -0.3526(16) -0.0315(10) 0.4281(13) 0.118(5) Uani 0.50 1 d P
O7W O -0.583(3) -0.467(3) 0.489(3) 0.34(2) Uani 0.50 1 d PU

loop_
_atom_site_aniso_label
_atom_site_aniso_U_11
_atom_site_aniso_U_22
_atom_site_aniso_U_33
_atom_site_aniso_U_23
_atom_site_aniso_U_13
_atom_site_aniso_U_12
Zn1 0.0301(3) 0.0306(3) 0.0239(3) -0.0075(2) 0.0028(2) -0.0097(2)
Zn2 0.0300(4) 0.0247(4) 0.0200(4) -0.0016(3) -0.0048(3) -0.0091(3)
S1 0.0239(6) 0.0371(6) 0.0285(6) -0.0128(4) -0.0052(4) -0.0069(5)
C1 0.025(2) 0.029(2) 0.020(2) -0.0024(16) 0.0011(16) -0.0119(18)
C2 0.023(2) 0.024(2) 0.021(2) 0.0013(15) 0.0014(16) -0.0083(17)
C3 0.022(2) 0.022(2) 0.024(2) -0.0042(15) 0.0032(16) -0.0077(17)
C4 0.031(2) 0.037(2) 0.022(2) -0.0065(17) -0.0011(18) -0.015(2)
C5 0.037(3) 0.044(3) 0.022(2) -0.0025(18) -0.0025(19) -0.016(2)
C6 0.034(3) 0.056(3) 0.049(3) 0.013(2) -0.009(2) -0.019(3)
C7 0.028(2) 0.032(2) 0.029(2) 0.0035(17) -0.0031(18) -0.0061(19)
C8 0.037(3) 0.046(3) 0.027(2) 0.0044(19) -0.011(2) -0.015(2)
C9 0.068(4) 0.060(4) 0.049(3) 0.019(3) -0.032(3) -0.040(3)
C10 0.024(2) 0.031(2) 0.031(2) -0.0092(18) 0.0015(18) -0.0062(19)
C11 0.026(2) 0.034(2) 0.030(2) -0.0121(18) -0.0034(18) -0.0050(19)
C12 0.026(3) 0.081(4) 0.043(3) -0.033(3) 0.000(2) -0.017(3)
C13 0.019(2) 0.036(2) 0.024(2) -0.0054(17) -0.0011(16) -0.0052(19)
C14 0.021(2) 0.033(2) 0.040(3) -0.0122(19) -0.0069(18) -0.0026(18)
N1 0.033(2) 0.038(2) 0.0236(19) -0.0033(15) 0.0011(16) -0.0091(18)
N2 0.032(2) 0.030(2) 0.0198(18) -0.0043(14) 0.0000(15) -0.0087(16)
N3 0.044(3) 0.068(3) 0.046(3) 0.014(2) -0.017(2) -0.027(2)
N4 0.032(2) 0.0275(19) 0.0231(18) 0.0006(14) -0.0062(15) -0.0090(16)
N5 0.031(2) 0.0269(19) 0.0264(19) -0.0006(14) -0.0057(15) -0.0068(16)
N6 0.072(4) 0.065(3) 0.049(3) 0.024(2) -0.037(3) -0.039(3)
N7 0.027(2) 0.044(2) 0.0265(19) -0.0137(16) 0.0002(15) -0.0086(17)
N8 0.0213(19) 0.033(2) 0.0289(19) -0.0125(15) -0.0004(15) -0.0040(15)
N9 0.032(2) 0.080(3) 0.035(2) -0.028(2) 0.0010(18) -0.016(2)
O1 0.0261(19) 0.081(3) 0.045(2) -0.0352(19) 0.0006(15) -0.0074(18)
O2 0.0303(18) 0.0392(18) 0.0346(17) -0.0171(14) -0.0019(14) -0.0104(14)
O3 0.049(2) 0.043(2) 0.053(2) -0.0191(16) -0.0017(17) -0.0204(18)
O4 0.057(3) 0.071(3) 0.044(2) -0.0007(18) -0.0271(19) -0.012(2)
O5 0.0223(16) 0.0350(17) 0.0403(18) -0.0138(13) -0.0073(13) -0.0061(13)
O6 0.0279(18) 0.0347(19) 0.052(2) -0.0160(15) -0.0103(15) -0.0014(15)
O1W 0.064(3) 0.113(4) 0.072(3) 0.003(3) -0.025(3) -0.028(3)
O2W 0.099(5) 0.185(8) 0.139(7) 0.000(6) -0.017(5) -0.019(5)
O3W 0.146(7) 0.214(9) 0.094(5) 0.021(5) -0.006(5) -0.059(7)
O4W 0.099(8) 0.149(10) 0.085(7) 0.044(7) -0.081(7) -0.077(8)
O5W 0.138(12) 0.062(7) 0.202(15) -0.003(8) -0.109(11) -0.008(7)
O6W 0.099(10) 0.064(7) 0.181(14) -0.027(8) -0.014(9) -0.006(7)
O7W 0.20(2) 0.39(4) 0.56(4) -0.41(4) 0.06(3) -0.16(3)

loop_
_atom_type_symbol
_atom_type_description
_atom_type_scat_dispersion_real
_atom_type_scat_dispersion_imag
_atom_type_scat_source
C C 0.0033 0.0016 'International Tables Vol C Tables 4.2.6.8 and 6.1.1.4'
H H 0.0000 0.0000 'International Tables Vol C Tables 4.2.6.8 and 6.1.1.4'
N N 0.0061 0.0033 'International Tables Vol C Tables 4.2.6.8 and 6.1.1.4'
O O 0.0106 0.0060 'International Tables Vol C Tables 4.2.6.8 and 6.1.1.4'
Zn Zn 0.2839 1.4301 'International Tables Vol C Tables 4.2.6.8 and 6.1.1.4'
S S 0.1246 0.1234 'International Tables Vol C Tables 4.2.6.8 and 6.1.1.4'

loop_
_geom_angle_atom_site_label_1
_geom_angle_atom_site_label_2
_geom_angle_atom_site_label_3
_geom_angle
_geom_angle_site_symmetry_1
_geom_angle_site_symmetry_3
O1 Zn1 N1 106.85(17) . .
O1 Zn1 N7 93.21(14) . 1_654
N1 Zn1 N7 123.37(16) . 1_654
O1 Zn1 O5 103.67(14) . .
N1 Zn1 O5 107.88(14) . .
N7 Zn1 O5 118.00(14) 1_654 .
O1 Zn1 O6 158.61(15) . .
N1 Zn1 O6 91.41(14) . .
N7 Zn1 O6 85.61(13) 1_654 .
O5 Zn1 O6 59.01(12) . .
O1 Zn1 C13 132.26(16) . .
N1 Zn1 C13 102.23(15) . .
N7 Zn1 C13 101.44(14) 1_654 .
O5 Zn1 C13 30.19(13) . .
O6 Zn1 C13 28.88(12) . .
N4 Zn2 N4 180.0(2) 2 .
N4 Zn2 O2 86.02(13) 2 2
N4 Zn2 O2 93.98(13) . 2
N4 Zn2 O2 93.98(13) 2 .
N4 Zn2 O2 86.02(13) . .
O2 Zn2 O2 180.00(18) 2 .
N4 Zn2 O5 88.84(13) 2 .
N4 Zn2 O5 91.16(13) . .
O2 Zn2 O5 92.45(11) 2 .
O2 Zn2 O5 87.55(11) . .
N4 Zn2 O5 91.16(13) 2 2
N4 Zn2 O5 88.84(13) . 2
O2 Zn2 O5 87.55(11) 2 2
O2 Zn2 O5 92.45(11) . 2
O5 Zn2 O5 180.0(2) . 2
O3 S1 O4 109.9(2) . .
O3 S1 O2 109.9(2) . .
O4 S1 O2 111.1(2) . .
O3 S1 O1 109.2(2) . .
O4 S1 O1 108.5(2) . .
O2 S1 O1 108.12(19) . .
C3 C1 C2 120.0(4) 2_546 .
C3 C1 C4 120.3(4) 2_546 .
C2 C1 C4 119.7(4) . .
C3 C2 C1 120.1(4) . .
C3 C2 C7 119.9(4) . .
C1 C2 C7 119.9(4) . .
C1 C3 C2 119.9(4) 2_546 .
C1 C3 C10 120.8(4) 2_546 .
C2 C3 C10 119.3(4) . .
N2 C4 C1 111.5(3) . .
N2 C4 H4A 109.3 . .
C1 C4 H4A 109.3 . .
N2 C4 H4B 109.3 . .
C1 C4 H4B 109.3 . .
H4A C4 H4B 108.0 . .
N2 C5 N1 109.3(4) . .
N2 C5 H5 125.3 . .
N1 C5 H5 125.3 . .
N3 C6 N1 114.3(5) . .
N3 C6 H6 122.8 . .
N1 C6 H6 122.8 . .
N5 C7 C2 111.9(4) . .
N5 C7 H7A 109.2 . .
C2 C7 H7A 109.2 . .
N5 C7 H7B 109.2 . .
C2 C7 H7B 109.2 . .
H7A C7 H7B 107.9 . .
N5 C8 N4 110.8(4) . .
N5 C8 H8 124.6 . .
N4 C8 H8 124.6 . .
N6 C9 N4 114.1(5) . .
N6 C9 H9 122.9 . .
N4 C9 H9 122.9 . .
N8 C10 C3 112.7(3) . .
N8 C10 H10A 109.0 . .
C3 C10 H10A 109.0 . .
N8 C10 H10B 109.0 . .
C3 C10 H10B 109.0 . .
H10A C10 H10B 107.8 . .
N8 C11 N7 109.5(4) . .
N8 C11 H11 125.2 . .
N7 C11 H11 125.2 . .
N9 C12 N7 114.0(4) . .
N9 C12 H12 123.0 . .
N7 C12 H12 123.0 . .
O6 C13 O5 119.6(4) . .
O6 C13 C14 121.5(4) . .
O5 C13 C14 118.8(4) . .
O6 C13 Zn1 66.6(2) . .
O5 C13 Zn1 53.2(2) . .
C14 C13 Zn1 169.9(3) . .
C14 C14 C13 122.0(6) 2_655 .
C14 C14 H14 119.0 2_655 .
C13 C14 H14 119.0 . .
C5 N1 C6 102.9(4) . .
C5 N1 Zn1 128.4(3) . .
C6 N1 Zn1 127.3(3) . .
C5 N2 N3 110.2(4) . .
C5 N2 C4 127.8(4) . .
N3 N2 C4 121.9(4) . .
C6 N3 N2 103.3(4) . .
C8 N4 C9 102.9(4) . .
C8 N4 Zn2 124.8(3) . .
C9 N4 Zn2 132.2(3) . .
C8 N5 N6 109.4(4) . .
C8 N5 C7 127.8(4) . .
N6 N5 C7 122.7(4) . .
C9 N6 N5 102.9(4) . .
C11 N7 C12 103.6(4) . .
C11 N7 Zn1 129.9(3) . 1_456
C12 N7 Zn1 125.9(3) . 1_456
C11 N8 N9 110.1(4) . .
C11 N8 C10 129.3(4) . .
N9 N8 C10 120.7(3) . .
C12 N9 N8 102.9(4) . .
S1 O1 Zn1 126.1(2) . .
S1 O2 Zn2 146.9(2) . .
C13 O5 Zn1 96.6(3) . .
C13 O5 Zn2 138.6(3) . .
Zn1 O5 Zn2 118.50(13) . .
C13 O6 Zn1 84.5(3) . .

loop_
_geom_bond_atom_site_label_1
_geom_bond_atom_site_label_2
_geom_bond_distance
_geom_bond_site_symmetry_2
Zn1 O1 1.975(4) .
Zn1 N1 2.001(4) .
Zn1 N7 2.002(4) 1_654
Zn1 O5 2.060(3) .
Zn1 O6 2.356(3) .
Zn1 C13 2.555(4) .
Zn2 N4 2.046(3) 2
Zn2 N4 2.046(3) .
Zn2 O2 2.115(3) 2
Zn2 O2 2.115(3) .
Zn2 O5 2.243(3) .
Zn2 O5 2.243(3) 2
S1 O3 1.450(4) .
S1 O4 1.453(4) .
S1 O2 1.463(3) .
S1 O1 1.488(4) .
C1 C3 1.399(6) 2_546
C1 C2 1.402(6) .
C1 C4 1.517(6) .
C2 C3 1.401(6) .
C2 C7 1.515(6) .
C3 C1 1.399(6) 2_546
C3 C10 1.520(6) .
C4 N2 1.471(5) .
C4 H4A 0.9700 .
C4 H4B 0.9700 .
C5 N2 1.319(6) .
C5 N1 1.338(6) .
C5 H5 0.9300 .
C6 N3 1.301(7) .
C6 N1 1.353(7) .
C6 H6 0.9300 .
C7 N5 1.471(5) .
C7 H7A 0.9700 .
C7 H7B 0.9700 .
C8 N5 1.312(6) .
C8 N4 1.323(6) .
C8 H8 0.9300 .
C9 N6 1.324(7) .
C9 N4 1.331(6) .
C9 H9 0.9300 .
C10 N8 1.464(5) .
C10 H10A 0.9700 .
C10 H10B 0.9700 .
C11 N8 1.323(5) .
C11 N7 1.326(6) .
C11 H11 0.9300 .
C12 N9 1.307(6) .
C12 N7 1.355(6) .
C12 H12 0.9300 .
C13 O6 1.240(5) .
C13 O5 1.293(5) .
C13 C14 1.477(6) .
C14 C14 1.306(9) 2_655
C14 H14 0.9300 .
N2 N3 1.349(6) .
N5 N6 1.343(6) .
N7 Zn1 2.002(4) 1_456
N8 N9 1.360(5) .
O7W O7W 1.56(6) 2_446

loop_
_geom_torsion_atom_site_label_1
_geom_torsion_atom_site_label_2
_geom_torsion_atom_site_label_3
_geom_torsion_atom_site_label_4
_geom_torsion
_geom_torsion_site_symmetry_1
_geom_torsion_site_symmetry_4
C3 C1 C2 C3 2.3(6) 2_546 .
C4 C1 C2 C3 -177.7(4) . .
C3 C1 C2 C7 -176.2(4) 2_546 .
C4 C1 C2 C7 3.9(6) . .
C1 C2 C3 C1 -2.3(6) . 2_546
C7 C2 C3 C1 176.2(4) . 2_546
C1 C2 C3 C10 177.0(4) . .
C7 C2 C3 C10 -4.6(6) . .
C3 C1 C4 N2 -96.3(5) 2_546 .
C2 C1 C4 N2 83.7(5) . .
C3 C2 C7 N5 96.5(5) . .
C1 C2 C7 N5 -85.1(5) . .
C1 C3 C10 N8 -86.4(5) 2_546 .
C2 C3 C10 N8 94.4(5) . .
O1 Zn1 C13 O6 -163.2(2) . .
N1 Zn1 C13 O6 70.1(3) . .
N7 Zn1 C13 O6 -58.1(3) 1_654 .
O5 Zn1 C13 O6 174.7(4) . .
O1 Zn1 C13 O5 22.1(3) . .
N1 Zn1 C13 O5 -104.6(3) . .
N7 Zn1 C13 O5 127.2(2) 1_654 .
O6 Zn1 C13 O5 -174.7(4) . .
O1 Zn1 C13 C14 -18.1(18) . .
N1 Zn1 C13 C14 -144.8(17) . .
N7 Zn1 C13 C14 87.0(17) 1_654 .
O5 Zn1 C13 C14 -40.2(16) . .
O6 Zn1 C13 C14 145.1(18) . .
O6 C13 C14 C14 9.8(8) . 2_655
O5 C13 C14 C14 -168.3(5) . 2_655
Zn1 C13 C14 C14 -132.2(15) . 2_655
N2 C5 N1 C6 0.3(5) . .
N2 C5 N1 Zn1 -166.6(3) . .
N3 C6 N1 C5 0.4(7) . .
N3 C6 N1 Zn1 167.5(4) . .
O1 Zn1 N1 C5 -16.2(4) . .
N7 Zn1 N1 C5 -121.9(4) 1_654 .
O5 Zn1 N1 C5 94.7(4) . .
O6 Zn1 N1 C5 152.5(4) . .
C13 Zn1 N1 C5 125.4(4) . .
O1 Zn1 N1 C6 179.9(4) . .
N7 Zn1 N1 C6 74.3(5) 1_654 .
O5 Zn1 N1 C6 -69.2(5) . .
O6 Zn1 N1 C6 -11.4(4) . .
C13 Zn1 N1 C6 -38.4(5) . .
N1 C5 N2 N3 -0.8(6) . .
N1 C5 N2 C4 -177.7(4) . .
C1 C4 N2 C5 -147.6(4) . .
C1 C4 N2 N3 35.8(6) . .
N1 C6 N3 N2 -0.8(7) . .
C5 N2 N3 C6 1.0(6) . .
C4 N2 N3 C6 178.1(4) . .
N5 C8 N4 C9 0.1(6) . .
N5 C8 N4 Zn2 176.0(3) . .
N6 C9 N4 C8 -0.6(7) . .
N6 C9 N4 Zn2 -176.1(4) . .
O2 Zn2 N4 C8 147.0(4) 2 .
O2 Zn2 N4 C8 -33.0(4) . .
O5 Zn2 N4 C8 -120.5(4) . .
O5 Zn2 N4 C8 59.5(4) 2 .
O2 Zn2 N4 C9 -38.4(5) 2 .
O2 Zn2 N4 C9 141.6(5) . .
O5 Zn2 N4 C9 54.2(5) . .
O5 Zn2 N4 C9 -125.8(5) 2 .
N4 C8 N5 N6 0.5(6) . .
N4 C8 N5 C7 177.2(4) . .
C2 C7 N5 C8 151.2(5) . .
C2 C7 N5 N6 -32.6(6) . .
N4 C9 N6 N5 0.9(8) . .
C8 N5 N6 C9 -0.8(6) . .
C7 N5 N6 C9 -177.7(5) . .
N8 C11 N7 C12 0.4(5) . .
N8 C11 N7 Zn1 -170.6(3) . 1_456
N9 C12 N7 C11 -0.3(7) . .
N9 C12 N7 Zn1 171.2(4) . 1_456
N7 C11 N8 N9 -0.3(5) . .
N7 C11 N8 C10 178.5(4) . .
C3 C10 N8 C11 126.2(5) . .
C3 C10 N8 N9 -55.1(6) . .
N7 C12 N9 N8 0.1(7) . .
C11 N8 N9 C12 0.1(6) . .
C10 N8 N9 C12 -178.8(4) . .
O3 S1 O1 Zn1 -97.2(3) . .
O4 S1 O1 Zn1 143.0(3) . .
O2 S1 O1 Zn1 22.3(4) . .
N1 Zn1 O1 S1 59.9(3) . .
N7 Zn1 O1 S1 -173.8(3) 1_654 .
O5 Zn1 O1 S1 -53.9(3) . .
O6 Zn1 O1 S1 -87.6(5) . .
C13 Zn1 O1 S1 -65.1(4) . .
O3 S1 O2 Zn2 163.4(4) . .
O4 S1 O2 Zn2 -74.7(4) . .
O1 S1 O2 Zn2 44.3(5) . .
N4 Zn2 O2 S1 41.3(4) 2 .
N4 Zn2 O2 S1 -138.7(4) . .
O5 Zn2 O2 S1 -47.4(4) . .
O5 Zn2 O2 S1 132.6(4) 2 .
O6 C13 O5 Zn1 -5.6(4) . .
C14 C13 O5 Zn1 172.6(3) . .
O6 C13 O5 Zn2 143.4(3) . .
C14 C13 O5 Zn2 -38.4(6) . .
Zn1 C13 O5 Zn2 149.0(4) . .
O1 Zn1 O5 C13 -163.4(2) . .
N1 Zn1 O5 C13 83.6(3) . .
N7 Zn1 O5 C13 -62.1(3) 1_654 .
O6 Zn1 O5 C13 3.0(2) . .
O1 Zn1 O5 Zn2 39.42(19) . .
N1 Zn1 O5 Zn2 -73.65(19) . .
N7 Zn1 O5 Zn2 140.64(17) 1_654 .
O6 Zn1 O5 Zn2 -154.2(2) . .
C13 Zn1 O5 Zn2 -157.2(3) . .
N4 Zn2 O5 C13 112.3(4) 2 .
N4 Zn2 O5 C13 -67.7(4) . .
O2 Zn2 O5 C13 26.3(4) 2 .
O2 Zn2 O5 C13 -153.7(4) . .
N4 Zn2 O5 Zn1 -103.32(17) 2 .
N4 Zn2 O5 Zn1 76.68(17) . .
O2 Zn2 O5 Zn1 170.71(16) 2 .
O2 Zn2 O5 Zn1 -9.29(16) . .
O5 C13 O6 Zn1 4.9(4) . .
C14 C13 O6 Zn1 -173.2(4) . .
O1 Zn1 O6 C13 35.8(5) . .
N1 Zn1 O6 C13 -113.2(3) . .
N7 Zn1 O6 C13 123.4(3) 1_654 .
O5 Zn1 O6 C13 -3.1(2) . .
